data_7245012
loop_
_publ_author_name
'Karunathilaka, Dilan'
'Rajapakse, R. M. G.'
'Steen, April'
'Sexton, Thomas More'
'Sparks, Nicholas'
'Mosely, Jacquelyn'
'Rheingold, Arnold L.'
'Hammer, Nathan I.'
'Tschumper, Gregory S.'
'Watkins, Davita'

_publ_section_title
;
 Correlation of Solid-State Order to Optoelectronic Behavior in
 Heterocyclic Oligomers
;
_journal_name_full CrystEngComm
_journal_paper_doi 10.1039/D2CE00560C
_journal_year 2022
_chemical_formula_moiety 'C32 H36 N2 O2 S2'
_chemical_formula_sum 'C32 H36 N2 O2 S2'
_chemical_formula_weight 544.75
_space_group_crystal_system monoclinic
_space_group_IT_number 14
_space_group_name_Hall '-P 2ybc'
_space_group_name_H-M_alt 'P 1 21/c 1'
_atom_sites_solution_hydrogens geom
_atom_sites_solution_primary dual
_audit_creation_date 2018-02-01
_audit_creation_method
;
Olex2 1.2-beta
(compiled 2017.08.10 svn.r3458 for OlexSys, GUI svn.r5381)
;
_audit_update_record
;
2022-04-21 deposited with the CCDC.	2022-05-30 downloaded from the CCDC.
;
_cell_angle_alpha 90
_cell_angle_beta 106.926(5)
_cell_angle_gamma 90
_cell_formula_units_Z 2
_cell_length_a 16.4937(15)
_cell_length_b 4.7436(4)
_cell_length_c 18.9806(18)
_cell_measurement_reflns_used 2047
_cell_measurement_temperature 100
_cell_measurement_theta_max 67.600
_cell_measurement_theta_min 2.800
_cell_volume 1420.7(2)
_computing_cell_refinement 'SAINT V8.38A (?, 2016)'
_computing_data_collection 'APEX3 v2016.9-0 (Bruker, 2016)'
_computing_data_reduction 'SAINT V8.38A (?, 2016)'
_computing_molecular_graphics 'Olex2 (Dolomanov et al., 2009)'
_computing_publication_material 'Olex2 (Dolomanov et al., 2009)'
_computing_structure_refinement 'ShelXL (Sheldrick, 2015)'
_computing_structure_solution 'SHELXT (Sheldrick, 2015)'
_diffrn_ambient_temperature 100.0
_diffrn_detector 'Bruker APEX-II CCD'
_diffrn_detector_area_resol_mean 7.9
_diffrn_detector_type 'CCD Area Detector'
_diffrn_measured_fraction_theta_full 0.997
_diffrn_measured_fraction_theta_max 0.993
_diffrn_measurement_device 'Kappa Four-Circle Diffractometer'
_diffrn_measurement_device_type 'Bruker APEX-II CCD'
_diffrn_measurement_method '\f and \w scans'
_diffrn_radiation_monochromator 'Double Bounce Multilayer Mirrors'
_diffrn_radiation_probe x-ray
_diffrn_radiation_type CuK\a
_diffrn_radiation_wavelength 1.54178
_diffrn_reflns_av_R_equivalents 0.0617
_diffrn_reflns_av_unetI/netI 0.0582
_diffrn_reflns_Laue_measured_fraction_full 0.997
_diffrn_reflns_Laue_measured_fraction_max 0.993
_diffrn_reflns_limit_h_max 19
_diffrn_reflns_limit_h_min -19
_diffrn_reflns_limit_k_max 5
_diffrn_reflns_limit_k_min -5
_diffrn_reflns_limit_l_max 22
_diffrn_reflns_limit_l_min -22
_diffrn_reflns_number 8176
_diffrn_reflns_point_group_measured_fraction_full 0.997
_diffrn_reflns_point_group_measured_fraction_max 0.993
_diffrn_reflns_theta_full 67.679
_diffrn_reflns_theta_max 68.351
_diffrn_reflns_theta_min 2.800
_diffrn_source 'Micro Focus Rotating Anode'
_diffrn_source_type 'Bruker MicroStar FR-592'
_diffrn_standards_number 0
_exptl_absorpt_coefficient_mu 1.942
_exptl_absorpt_correction_T_max 0.7531
_exptl_absorpt_correction_T_min 0.5928
_exptl_absorpt_correction_type multi-scan
_exptl_absorpt_process_details
'SADABS-2016/2 (Bruker,2016/2) was used for absorption correction. wR2(int) was 0.0744 before and 0.0557 after correction. The Ratio of minimum to maximum transmission is 0.7871. The \l/2 correction factor is Not present.'
_exptl_crystal_colour orange
_exptl_crystal_colour_primary orange
_exptl_crystal_density_diffrn 1.273
_exptl_crystal_description needle
_exptl_crystal_F_000 580
_exptl_crystal_size_max 0.22
_exptl_crystal_size_mid 0.06
_exptl_crystal_size_min 0.03
_refine_diff_density_max 0.423
_refine_diff_density_min -0.273
_refine_diff_density_rms 0.065
_refine_ls_extinction_method none
_refine_ls_goodness_of_fit_ref 0.969
_refine_ls_hydrogen_treatment constr
_refine_ls_matrix_type full
_refine_ls_number_parameters 173
_refine_ls_number_reflns 2596
_refine_ls_number_restraints 0
_refine_ls_restrained_S_all 0.969
_refine_ls_R_factor_all 0.0780
_refine_ls_R_factor_gt 0.0516
_refine_ls_shift/su_max 0.000
_refine_ls_shift/su_mean 0.000
_refine_ls_structure_factor_coef Fsqd
_refine_ls_weighting_details 'w=1/[\s^2^(Fo^2^)+(0.0808P)^2^] where P=(Fo^2^+2Fc^2^)/3'
_refine_ls_weighting_scheme calc
_refine_ls_wR_factor_gt 0.1224
_refine_ls_wR_factor_ref 0.1354
_reflns_Friedel_coverage 0.000
_reflns_number_gt 1873
_reflns_number_total 2596
_reflns_threshold_expression 'I > 2\s(I)'
_cod_data_source_file d2ce00560c2.cif
_cod_data_source_block dwat45_0m_a
_cod_depositor_comments
;
The following automatic conversions were performed:

data item '_diffrn_radiation_probe' value 'X-ray' was changed to
'x-ray' in accordance with the
/home/data/users/saulius/crontab/automatic-downloads/rss-feeds/RSC/lib/dictionaries/cif_core.dic
dictionary named 'cif_core.dic' version 2.4.2 last updated on
2011-04-26.

Automatic conversion script
Id: cif_fix_values 7556 2019-12-06 15:28:31Z antanas 
;
_cod_database_code 7245012
_shelx_shelxl_version_number 2016/6
_shelx_space_group_comment
;
The symmetry employed for this shelxl refinement is uniquely defined
by the following loop, which should always be used as a source of
symmetry information in preference to the above space-group names.
They are only intended as comments.
;
_shelx_estimated_absorpt_t_max 0.944
_shelx_estimated_absorpt_t_min 0.675
_olex2_refinement_description
;
1. Fixed Uiso
 At 1.2 times of:
  All C(H) groups, All C(H,H) groups
 At 1.5 times of:
  All C(H,H,H) groups
2.a Secondary CH2 refined with riding coordinates:
 C6(H6A,H6B), C3(H3A,H3B), C5(H5A,H5B), C2(H2A,H2B), C4(H4A,H4B)
2.b Aromatic/amide H refined with riding coordinates:
 C12(H12), C9(H9), C8(H8), C13(H13), C16(H16)
2.c Idealised Me refined as rotating group:
 C1(H1A,H1B,H1C)
;
_olex2_submission_special_instructions 'No special instructions were received'

loop_
_space_group_symop_operation_xyz
'x, y, z'
'-x, y+1/2, -z+1/2'
'-x, -y, -z'
'x, -y-1/2, z-1/2'

loop_
_atom_site_label
_atom_site_type_symbol
_atom_site_fract_x
_atom_site_fract_y
_atom_site_fract_z
_atom_site_U_iso_or_equiv
_atom_site_adp_type
_atom_site_occupancy
_atom_site_site_symmetry_order
_atom_site_calc_flag
_atom_site_refinement_flags_posn
_atom_site_refinement_flags_adp
_atom_site_refinement_flags_occupancy
_atom_site_disorder_assembly
_atom_site_disorder_group
S1 S 0.24330(4) 1.10899(15) 0.26745(4) 0.0265(2) Uani 1 1 d . . . . .
O1 O 0.09834(11) 0.5327(4) 0.13703(10) 0.0237(4) Uani 1 1 d . . . . .
N1 N 0.07012(15) 0.0835(5) -0.02201(13) 0.0268(5) Uani 1 1 d . . . . .
C12 C 0.22276(18) 0.6892(6) 0.12822(16) 0.0289(6) Uani 1 1 d . . . . .
H12 H 0.274519 0.790121 0.137201 0.035 Uiso 1 1 calc R . . . .
C9 C 0.09985(17) 0.8957(6) 0.26394(16) 0.0261(6) Uani 1 1 d . . . . .
H9 H 0.049280 0.787117 0.250345 0.031 Uiso 1 1 calc R . . . .
C6 C 0.24109(18) 1.4183(6) 0.39245(16) 0.0291(6) Uani 1 1 d . . . . .
H6A H 0.202344 1.475819 0.421078 0.035 Uiso 1 1 calc R . . . .
H6B H 0.256891 1.589772 0.369772 0.035 Uiso 1 1 calc R . . . .
C8 C 0.12011(17) 1.0883(6) 0.32350(15) 0.0256(6) Uani 1 1 d . . . . .
H8 H 0.084166 1.121521 0.353691 0.031 Uiso 1 1 calc R . . . .
C3 C 0.43673(19) 1.3265(7) 0.56608(17) 0.0342(7) Uani 1 1 d . . . . .
H3A H 0.414809 1.155719 0.584343 0.041 Uiso 1 1 calc R . . . .
H3B H 0.478400 1.264719 0.540812 0.041 Uiso 1 1 calc R . . . .
C7 C 0.19620(17) 1.2223(6) 0.33368(16) 0.0273(6) Uani 1 1 d . . . . .
C5 C 0.32121(18) 1.2882(7) 0.44490(16) 0.0296(6) Uani 1 1 d . . . . .
H5A H 0.306163 1.105766 0.463098 0.035 Uiso 1 1 calc R . . . .
H5B H 0.362242 1.249383 0.417033 0.035 Uiso 1 1 calc R . . . .
C13 C 0.19147(19) 0.4862(7) 0.07297(16) 0.0308(7) Uani 1 1 d . . . . .
H13 H 0.218209 0.423797 0.037695 0.037 Uiso 1 1 calc R . . . .
C2 C 0.4817(2) 1.5090(8) 0.63147(19) 0.0420(8) Uani 1 1 d . . . . .
H2A H 0.440462 1.567787 0.657465 0.050 Uiso 1 1 calc R . . . .
H2B H 0.502977 1.681316 0.613324 0.050 Uiso 1 1 calc R . . . .
C1 C 0.5556(2) 1.3597(9) 0.68576(19) 0.0480(9) Uani 1 1 d . . . . .
H1A H 0.597423 1.304608 0.660710 0.072 Uiso 1 1 calc GR . . . .
H1B H 0.534882 1.191168 0.704903 0.072 Uiso 1 1 calc GR . . . .
H1C H 0.582131 1.487130 0.726601 0.072 Uiso 1 1 calc GR . . . .
C15 C 0.05504(17) 0.1910(6) 0.03834(15) 0.0231(6) Uani 1 1 d . . . . .
C14 C 0.11592(17) 0.3964(6) 0.07953(15) 0.0237(6) Uani 1 1 d . . . . .
C10 C 0.16084(16) 0.8821(5) 0.22779(15) 0.0233(6) Uani 1 1 d . . . . .
C11 C 0.16455(16) 0.7138(6) 0.16664(15) 0.0244(6) Uani 1 1 d . . . . .
C16 C 0.01535(17) -0.1059(6) -0.05960(15) 0.0269(6) Uani 1 1 d . . . . .
H16 H 0.024333 -0.186515 -0.102533 0.032 Uiso 1 1 calc R . . . .
C4 C 0.36372(18) 1.4734(6) 0.51056(17) 0.0314(7) Uani 1 1 d . . . . .
H4A H 0.385160 1.646397 0.492877 0.038 Uiso 1 1 calc R . . . .
H4B H 0.321112 1.530812 0.535285 0.038 Uiso 1 1 calc R . . . .

loop_
_atom_site_aniso_label
_atom_site_aniso_U_11
_atom_site_aniso_U_22
_atom_site_aniso_U_33
_atom_site_aniso_U_23
_atom_site_aniso_U_13
_atom_site_aniso_U_12
S1 0.0228(3) 0.0269(4) 0.0305(4) -0.0010(3) 0.0088(3) -0.0017(3)
O1 0.0223(9) 0.0245(10) 0.0242(10) -0.0010(8) 0.0066(8) 0.0006(7)
N1 0.0274(12) 0.0282(12) 0.0259(12) -0.0009(10) 0.0094(10) -0.0005(10)
C12 0.0286(15) 0.0304(14) 0.0288(15) 0.0014(12) 0.0100(12) -0.0038(12)
C9 0.0228(13) 0.0253(13) 0.0298(15) 0.0016(12) 0.0068(11) 0.0005(12)
C6 0.0271(14) 0.0290(14) 0.0319(16) 0.0007(12) 0.0096(12) 0.0024(12)
C8 0.0227(13) 0.0280(14) 0.0263(14) 0.0017(12) 0.0073(11) 0.0031(12)
C3 0.0317(16) 0.0371(17) 0.0336(17) 0.0014(13) 0.0092(13) 0.0030(13)
C7 0.0267(14) 0.0216(13) 0.0304(15) 0.0053(11) 0.0033(12) 0.0057(11)
C5 0.0279(15) 0.0302(15) 0.0323(16) -0.0002(12) 0.0113(13) 0.0027(12)
C13 0.0332(16) 0.0345(16) 0.0290(16) -0.0003(12) 0.0157(13) -0.0018(12)
C2 0.0302(16) 0.053(2) 0.0387(19) -0.0039(15) 0.0042(14) 0.0009(15)
C1 0.0381(18) 0.058(2) 0.0402(19) 0.0073(17) -0.0007(15) -0.0028(17)
C15 0.0233(13) 0.0205(12) 0.0241(14) 0.0038(11) 0.0047(11) 0.0055(10)
C14 0.0263(13) 0.0227(13) 0.0220(13) 0.0003(11) 0.0068(11) 0.0047(11)
C10 0.0231(13) 0.0188(12) 0.0266(14) 0.0049(11) 0.0053(11) 0.0024(11)
C11 0.0224(14) 0.0228(13) 0.0250(14) 0.0063(11) 0.0023(11) 0.0025(11)
C16 0.0287(14) 0.0273(14) 0.0253(14) -0.0029(12) 0.0088(12) 0.0027(12)
C4 0.0246(14) 0.0331(16) 0.0355(17) -0.0028(13) 0.0070(13) 0.0011(12)

loop_
_atom_type_symbol
_atom_type_description
_atom_type_scat_dispersion_real
_atom_type_scat_dispersion_imag
_atom_type_scat_source
C C 0.0181 0.0091 'International Tables Vol C Tables 4.2.6.8 and 6.1.1.4'
H H 0.0000 0.0000 'International Tables Vol C Tables 4.2.6.8 and 6.1.1.4'
N N 0.0311 0.0180 'International Tables Vol C Tables 4.2.6.8 and 6.1.1.4'
O O 0.0492 0.0322 'International Tables Vol C Tables 4.2.6.8 and 6.1.1.4'
S S 0.3331 0.5567 'International Tables Vol C Tables 4.2.6.8 and 6.1.1.4'

loop_
_geom_angle_atom_site_label_1
_geom_angle_atom_site_label_2
_geom_angle_atom_site_label_3
_geom_angle
_geom_angle_site_symmetry_1
_geom_angle_site_symmetry_3
_geom_angle_publ_flag
C10 S1 C7 92.68(14) . . ?
C14 O1 C11 107.1(2) . . ?
C16 N1 C15 116.8(2) . . ?
C13 C12 H12 126.5 . . ?
C11 C12 H12 126.5 . . ?
C11 C12 C13 107.1(3) . . ?
C8 C9 H9 123.5 . . ?
C10 C9 H9 123.5 . . ?
C10 C9 C8 113.1(2) . . ?
H6A C6 H6B 107.8 . . ?
C7 C6 H6A 109.1 . . ?
C7 C6 H6B 109.1 . . ?
C7 C6 C5 112.7(2) . . ?
C5 C6 H6A 109.1 . . ?
C5 C6 H6B 109.1 . . ?
C9 C8 H8 123.0 . . ?
C7 C8 C9 113.9(3) . . ?
C7 C8 H8 123.0 . . ?
H3A C3 H3B 107.7 . . ?
C2 C3 H3A 108.8 . . ?
C2 C3 H3B 108.8 . . ?
C2 C3 C4 113.9(3) . . ?
C4 C3 H3A 108.8 . . ?
C4 C3 H3B 108.8 . . ?
C6 C7 S1 120.6(2) . . ?
C8 C7 S1 109.7(2) . . ?
C8 C7 C6 129.6(3) . . ?
C6 C5 H5A 108.8 . . ?
C6 C5 H5B 108.8 . . ?
H5A C5 H5B 107.7 . . ?
C4 C5 C6 113.9(2) . . ?
C4 C5 H5A 108.8 . . ?
C4 C5 H5B 108.8 . . ?
C12 C13 H13 126.5 . . ?
C14 C13 C12 107.1(3) . . ?
C14 C13 H13 126.5 . . ?
C3 C2 H2A 109.0 . . ?
C3 C2 H2B 109.0 . . ?
C3 C2 C1 113.1(3) . . ?
H2A C2 H2B 107.8 . . ?
C1 C2 H2A 109.0 . . ?
C1 C2 H2B 109.0 . . ?
C2 C1 H1A 109.5 . . ?
C2 C1 H1B 109.5 . . ?
C2 C1 H1C 109.5 . . ?
H1A C1 H1B 109.5 . . ?
H1A C1 H1C 109.5 . . ?
H1B C1 H1C 109.5 . . ?
N1 C15 C14 116.3(2) . . ?
N1 C15 C16 120.9(3) . 3 ?
C16 C15 C14 122.8(3) 3 . ?
O1 C14 C15 118.1(2) . . ?
C13 C14 O1 109.8(2) . . ?
C13 C14 C15 132.1(3) . . ?
C9 C10 S1 110.6(2) . . ?
C9 C10 C11 130.1(3) . . ?
C11 C10 S1 119.3(2) . . ?
O1 C11 C10 117.8(2) . . ?
C12 C11 O1 109.0(2) . . ?
C12 C11 C10 133.2(3) . . ?
N1 C16 C15 122.3(3) . 3 ?
N1 C16 H16 118.8 . . ?
C15 C16 H16 118.8 3 . ?
C3 C4 C5 112.8(2) . . ?
C3 C4 H4A 109.0 . . ?
C3 C4 H4B 109.0 . . ?
C5 C4 H4A 109.0 . . ?
C5 C4 H4B 109.0 . . ?
H4A C4 H4B 107.8 . . ?

loop_
_geom_bond_atom_site_label_1
_geom_bond_atom_site_label_2
_geom_bond_distance
_geom_bond_site_symmetry_2
_geom_bond_publ_flag
S1 C7 1.744(3) . ?
S1 C10 1.726(3) . ?
O1 C14 1.370(3) . ?
O1 C11 1.374(3) . ?
N1 C15 1.342(4) . ?
N1 C16 1.326(4) . ?
C12 H12 0.9500 . ?
C12 C13 1.406(4) . ?
C12 C11 1.369(4) . ?
C9 H9 0.9500 . ?
C9 C8 1.416(4) . ?
C9 C10 1.374(4) . ?
C6 H6A 0.9900 . ?
C6 H6B 0.9900 . ?
C6 C7 1.475(4) . ?
C6 C5 1.534(4) . ?
C8 H8 0.9500 . ?
C8 C7 1.369(4) . ?
C3 H3A 0.9900 . ?
C3 H3B 0.9900 . ?
C3 C2 1.518(5) . ?
C3 C4 1.519(4) . ?
C5 H5A 0.9900 . ?
C5 H5B 0.9900 . ?
C5 C4 1.519(4) . ?
C13 H13 0.9500 . ?
C13 C14 1.357(4) . ?
C2 H2A 0.9900 . ?
C2 H2B 0.9900 . ?
C2 C1 1.522(5) . ?
C1 H1A 0.9800 . ?
C1 H1B 0.9800 . ?
C1 H1C 0.9800 . ?
C15 C14 1.453(4) . ?
C15 C16 1.395(4) 3 ?
C10 C11 1.425(4) . ?
C16 H16 0.9500 . ?
C4 H4A 0.9900 . ?
C4 H4B 0.9900 . ?
